data_7118955
loop_
_publ_author_name
'Gli\<si\'c, Biljana \/D.'
'Savi\'c, Nada D.'
'War\.zajtis, Beata'
'Djokic, Lidija'
'Ilic-Tomic, Tatjana'
'Anti\'c, Marija'
'Radenkovi\'c, Slavko'
'Nikodinovic-Runic, Jasmina'
'Rychlewska, Urszula'
'Djuran, Milo\<s I.'

_publ_section_title
;
 Synthesis, structural characterization and biological evaluation of
 dinuclear gold(iii) complexes with aromatic nitrogen-containing ligands:
 antimicrobial activity in relation to the complex nuclearity
;
_journal_issue 7
_journal_name_full 'Med. Chem. Commun.'
_journal_page_first 1356
_journal_paper_doi 10.1039/C6MD00214E
_journal_volume 7
_journal_year 2016
_chemical_formula_sum 'C10 H8 Au2 Cl6 N2'
_chemical_formula_weight 762.82
_space_group_crystal_system monoclinic
_space_group_IT_number 15
_space_group_name_Hall '-C 2yc'
_space_group_name_H-M_alt 'C 1 2/c 1'
_symmetry_space_group_name_Hall '-C 2yc'
_symmetry_space_group_name_H-M 'C 1 2/c 1'
_atom_sites_solution_hydrogens geom
_atom_sites_solution_primary direct
_atom_sites_solution_secondary difmap
_audit_creation_method SHELXL-2014/7
_audit_update_record
;
2016-01-26 deposited with the CCDC.
2016-05-02 downloaded from the CCDC.
;
_cell_angle_alpha 90
_cell_angle_beta 97.938(3)
_cell_angle_gamma 90
_cell_formula_units_Z 4
_cell_length_a 16.2461(6)
_cell_length_b 7.5152(3)
_cell_length_c 14.1846(5)
_cell_measurement_reflns_used 6623
_cell_measurement_temperature 130(2)
_cell_measurement_theta_max 28.0590
_cell_measurement_theta_min 2.9860
_cell_volume 1715.24(11)
_computing_cell_refinement
;
CrysAlisPro, Agilent Technologies (2014)
;
_computing_data_collection
;
CrysAlisPro, Agilent Technologies (2014)
;
_computing_data_reduction
;
CrysAlisPro, Agilent Technologies (2014)
;
_computing_molecular_graphics 'Mercury (Bruno, et al. 2002)'
_computing_publication_material 'SHELXL-2014/7 (Sheldrick, 2014)'
_computing_structure_refinement 'SHELXL-2014/7 (Sheldrick, 2014)'
_computing_structure_solution 'SHELXS-97 (Sheldrick, 2008)'
_diffrn_ambient_temperature 130(2)
_diffrn_measured_fraction_theta_full 0.999
_diffrn_measured_fraction_theta_max 0.999
_diffrn_measurement_device_type 'Xcalibur, Eos'
_diffrn_measurement_method '\w scans'
_diffrn_radiation_type MoK\a
_diffrn_radiation_wavelength 0.71073
_diffrn_reflns_av_R_equivalents 0.0347
_diffrn_reflns_av_unetI/netI 0.0173
_diffrn_reflns_Laue_measured_fraction_full 0.999
_diffrn_reflns_Laue_measured_fraction_max 0.999
_diffrn_reflns_limit_h_max 19
_diffrn_reflns_limit_h_min -19
_diffrn_reflns_limit_k_max 8
_diffrn_reflns_limit_k_min -8
_diffrn_reflns_limit_l_max 16
_diffrn_reflns_limit_l_min -16
_diffrn_reflns_number 12813
_diffrn_reflns_point_group_measured_fraction_full 0.999
_diffrn_reflns_point_group_measured_fraction_max 0.999
_diffrn_reflns_theta_full 25.026
_diffrn_reflns_theta_max 25.026
_diffrn_reflns_theta_min 2.900
_diffrn_source 'Enhance (Mo) X-ray Source'
_exptl_absorpt_coefficient_mu 18.010
_exptl_absorpt_correction_T_max 0.574
_exptl_absorpt_correction_T_min 0.177
_exptl_absorpt_correction_type analytical
_exptl_absorpt_process_details
;   
CrysAlisPro (Clark, R. C. & Reid, J. S. (1995). Acta Cryst. A51, 887-897,
Agilent Technologies, 2014)
;
_exptl_crystal_colour 'light yellow'
_exptl_crystal_density_diffrn 2.954
_exptl_crystal_density_method 'not measured'
_exptl_crystal_description plate
_exptl_crystal_F_000 1368
_exptl_crystal_size_max 0.100
_exptl_crystal_size_mid 0.100
_exptl_crystal_size_min 0.020
_refine_diff_density_max 1.023
_refine_diff_density_min -0.450
_refine_diff_density_rms 0.139
_refine_ls_extinction_method none
_refine_ls_goodness_of_fit_ref 1.197
_refine_ls_hydrogen_treatment constr
_refine_ls_matrix_type full
_refine_ls_number_parameters 91
_refine_ls_number_reflns 1517
_refine_ls_number_restraints 0
_refine_ls_restrained_S_all 1.197
_refine_ls_R_factor_all 0.0221
_refine_ls_R_factor_gt 0.0194
_refine_ls_shift/su_max 0.000
_refine_ls_shift/su_mean 0.000
_refine_ls_structure_factor_coef Fsqd
_refine_ls_weighting_details 'w=1/[\s^2^(Fo^2^)+(0.0212P)^2^+9.4752P] where P=(Fo^2^+2Fc^2^)/3'
_refine_ls_weighting_scheme calc
_refine_ls_wR_factor_gt 0.0478
_refine_ls_wR_factor_ref 0.0487
_reflns_Friedel_coverage 0.000
_reflns_number_gt 1419
_reflns_number_total 1517
_reflns_threshold_expression 'I > 2\s(I)'
_cod_data_source_file c6md00214e2.cif
_cod_data_source_block Audibipy
_cod_depositor_comments 'Adding full bibliography for 7118955.cif.'
_cod_database_code 7118955
_shelx_shelxl_version_number 2014/7
_shelx_space_group_comment
;
The symmetry employed for this shelxl refinement is uniquely defined
by the following loop, which should always be used as a source of
symmetry information in preference to the above space-group names.
They are only intended as comments.
;
_shelx_estimated_absorpt_t_min 0.266
_shelx_estimated_absorpt_t_max 0.715

loop_
_space_group_symop_operation_xyz
'x, y, z'
'-x, y, -z+1/2'
'x+1/2, y+1/2, z'
'-x+1/2, y+1/2, -z+1/2'
'-x, -y, -z'
'x, -y, z-1/2'
'-x+1/2, -y+1/2, -z'
'x+1/2, -y+1/2, z-1/2'

loop_
_atom_site_label
_atom_site_type_symbol
_atom_site_fract_x
_atom_site_fract_y
_atom_site_fract_z
_atom_site_U_iso_or_equiv
_atom_site_adp_type
_atom_site_occupancy
_atom_site_site_symmetry_order
_atom_site_calc_flag
_atom_site_refinement_flags_posn
_atom_site_refinement_flags_adp
C1 C 0.1168(3) -0.1006(8) 0.1141(4) 0.0216(12) Uani 1 1 d . .
H1 H 0.1270 -0.1978 0.0744 0.026 Uiso 1 1 calc R U
C2 C 0.0493(3) -0.1052(8) 0.1626(4) 0.0237(12) Uani 1 1 d . .
H2 H 0.0129 -0.2047 0.1566 0.028 Uiso 1 1 calc R U
C3 C 0.0345(3) 0.0381(7) 0.2211(4) 0.0192(12) Uani 1 1 d . .
C4 C 0.0865(3) 0.1850(8) 0.2228(4) 0.0222(12) Uani 1 1 d . .
H4 H 0.0758 0.2874 0.2584 0.027 Uiso 1 1 calc R U
C5 C 0.1531(3) 0.1829(8) 0.1735(4) 0.0234(12) Uani 1 1 d . .
H5 H 0.1887 0.2836 0.1758 0.028 Uiso 1 1 calc R U
N1 N 0.1688(3) 0.0403(6) 0.1220(3) 0.0212(10) Uani 1 1 d . .
Cl1 Cl 0.20720(9) -0.0438(2) -0.08004(10) 0.0285(3) Uani 1 1 d . .
Cl2 Cl 0.39982(9) 0.0244(2) 0.00574(12) 0.0315(3) Uani 1 1 d . .
Cl3 Cl 0.34637(9) 0.1056(2) 0.20927(10) 0.0291(3) Uani 1 1 d . .
Au1 Au 0.27739(2) 0.03082(3) 0.06456(2) 0.01927(9) Uani 1 1 d . .

loop_
_atom_site_aniso_label
_atom_site_aniso_U_11
_atom_site_aniso_U_22
_atom_site_aniso_U_33
_atom_site_aniso_U_23
_atom_site_aniso_U_13
_atom_site_aniso_U_12
C1 0.024(3) 0.017(3) 0.024(3) -0.003(2) 0.004(2) 0.000(2)
C2 0.030(3) 0.019(3) 0.025(3) 0.004(2) 0.011(2) -0.002(2)
C3 0.021(3) 0.018(3) 0.019(3) 0.003(2) 0.005(2) 0.000(2)
C4 0.022(3) 0.022(3) 0.023(3) -0.003(2) 0.007(2) -0.001(2)
C5 0.027(3) 0.016(3) 0.028(3) -0.001(2) 0.007(2) -0.001(2)
N1 0.027(3) 0.016(3) 0.022(2) 0.0007(19) 0.009(2) 0.002(2)
Cl1 0.0319(8) 0.0327(9) 0.0217(7) -0.0011(6) 0.0069(6) -0.0023(6)
Cl2 0.0244(7) 0.0301(9) 0.0436(9) -0.0058(7) 0.0176(7) -0.0014(6)
Cl3 0.0316(7) 0.0260(8) 0.0289(7) -0.0027(6) 0.0014(6) 0.0001(6)
Au1 0.02050(13) 0.01671(14) 0.02228(13) 0.00040(8) 0.00890(9) 0.00066(8)

loop_
_atom_type_symbol
_atom_type_description
_atom_type_scat_dispersion_real
_atom_type_scat_dispersion_imag
_atom_type_scat_source
C C 0.0033 0.0016 'International Tables Vol C Tables 4.2.6.8 and 6.1.1.4'
H H 0.0000 0.0000 'International Tables Vol C Tables 4.2.6.8 and 6.1.1.4'
N N 0.0061 0.0033 'International Tables Vol C Tables 4.2.6.8 and 6.1.1.4'
Cl Cl 0.1484 0.1585 'International Tables Vol C Tables 4.2.6.8 and 6.1.1.4'
Au Au -2.0133 8.8022 'International Tables Vol C Tables 4.2.6.8 and 6.1.1.4'

loop_
_geom_angle_atom_site_label_1
_geom_angle_atom_site_label_2
_geom_angle_atom_site_label_3
_geom_angle
_geom_angle_site_symmetry_3
N1 C1 C2 120.8(5) .
N1 C1 H1 119.6 .
C2 C1 H1 119.6 .
C1 C2 C3 119.5(5) .
C1 C2 H2 120.3 .
C3 C2 H2 120.3 .
C4 C3 C2 117.9(5) .
C4 C3 C3 119.8(4) 2
C2 C3 C3 122.3(4) 2
C5 C4 C3 120.3(5) .
C5 C4 H4 119.9 .
C3 C4 H4 119.9 .
N1 C5 C4 120.8(5) .
N1 C5 H5 119.6 .
C4 C5 H5 119.6 .
C5 N1 C1 120.5(5) .
C5 N1 Au1 119.0(4) .
C1 N1 Au1 120.3(4) .
N1 Au1 Cl2 178.02(14) .
N1 Au1 Cl3 88.65(14) .
Cl2 Au1 Cl3 89.39(6) .
N1 Au1 Cl1 90.87(14) .
Cl2 Au1 Cl1 91.09(6) .
Cl3 Au1 Cl1 179.52(5) .

loop_
_geom_bond_atom_site_label_1
_geom_bond_atom_site_label_2
_geom_bond_distance
_geom_bond_site_symmetry_2
C1 N1 1.350(7) .
C1 C2 1.375(7) .
C1 H1 0.9500 .
C2 C3 1.400(8) .
C2 H2 0.9500 .
C3 C4 1.388(8) .
C3 C3 1.477(10) 2
C4 C5 1.367(8) .
C4 H4 0.9500 .
C5 N1 1.342(7) .
C5 H5 0.9500 .
N1 Au1 2.043(4) .
Cl1 Au1 2.2751(15) .
Cl2 Au1 2.2613(14) .
Cl3 Au1 2.2692(14) .
